data_7232875
loop_
_publ_author_name
'Mancinelli, Michele'
'Franzini, Roberta'
'Renzetti, Andrea'
'Marotta, Emanuela'
'Villani, Claudio'
'Mazzanti, Andrea'

_publ_section_title
;
 Determination of the absolute configuration of conformationally flexible
 molecules by simulation of chiro-optical spectra: a case study
;
_journal_issue 32
_journal_name_full 'RSC Advances'
_journal_page_first 18165
_journal_paper_doi 10.1039/C9RA03526E
_journal_volume 9
_journal_year 2019
_chemical_absolute_configuration ad
_chemical_formula_sum 'C17 H20 Cl N O3'
_chemical_formula_weight 321.79
_chemical_name_common 'compound 2b'
_space_group_crystal_system orthorhombic
_space_group_IT_number 19
_space_group_name_Hall 'P 2ac 2ab'
_space_group_name_H-M_alt 'P 21 21 21'
_symmetry_space_group_name_Hall 'P 2ac 2ab'
_symmetry_space_group_name_H-M 'P 21 21 21'
_atom_sites_solution_hydrogens mixed
_audit_creation_date 01/29/2018
_audit_creation_method SHELXL-2014/7
_audit_update_record
;
2019-05-30 deposited with the CCDC.    2019-06-03 downloaded from the CCDC.
;
_cell_angle_alpha 90
_cell_angle_beta 90
_cell_angle_gamma 90
_cell_formula_units_Z 4
_cell_length_a 9.9020(12)
_cell_length_b 19.022(2)
_cell_length_c 9.2904(11)
_cell_measurement_reflns_used 603
_cell_measurement_temperature 296(2)
_cell_measurement_theta_max 25.00
_cell_measurement_theta_min 1.79
_cell_volume 1749.9(3)
_computing_structure_refinement 'SHELXL-2014/7 (Sheldrick, 2014)'
_diffrn_ambient_temperature 296(2)
_diffrn_measured_fraction_theta_full 0.998
_diffrn_measured_fraction_theta_max 0.995
_diffrn_measurement_device_type CCD
_diffrn_measurement_method 'phi and omega scans'
_diffrn_radiation_type MoK\a
_diffrn_radiation_wavelength 0.71073
_diffrn_reflns_av_R_equivalents 0.0331
_diffrn_reflns_av_unetI/netI 0.0223
_diffrn_reflns_Laue_measured_fraction_full 0.998
_diffrn_reflns_Laue_measured_fraction_max 0.995
_diffrn_reflns_limit_h_max 12
_diffrn_reflns_limit_h_min -12
_diffrn_reflns_limit_k_max 24
_diffrn_reflns_limit_k_min -24
_diffrn_reflns_limit_l_max 11
_diffrn_reflns_limit_l_min -11
_diffrn_reflns_number 24496
_diffrn_reflns_point_group_measured_fraction_full 0.998
_diffrn_reflns_point_group_measured_fraction_max 0.994
_diffrn_reflns_theta_full 25.242
_diffrn_reflns_theta_max 27.246
_diffrn_reflns_theta_min 2.319
_exptl_absorpt_coefficient_mu 0.229
_exptl_absorpt_correction_T_max 0.977
_exptl_absorpt_correction_T_min 0.973
_exptl_absorpt_correction_type empirical
_exptl_absorpt_process_details 'Bruker SADABS'
_exptl_crystal_colour colorless
_exptl_crystal_density_diffrn 1.221
_exptl_crystal_description needle
_exptl_crystal_F_000 680
_exptl_crystal_size_max 0.300
_exptl_crystal_size_mid 0.100
_exptl_crystal_size_min 0.100
_exptl_transmission_factor_max 0.977
_exptl_transmission_factor_min 0.973
_refine_diff_density_max 0.162
_refine_diff_density_min -0.223
_refine_diff_density_rms 0.035
_refine_ls_abs_structure_details
;
 Flack x determined using 1299 quotients [(I+)-(I-)]/[(I+)+(I-)]
 (Parsons, Flack and Wagner, Acta Cryst. B69 (2013) 249-259).
;
_refine_ls_abs_structure_Flack 0.040(17)
_refine_ls_extinction_method none
_refine_ls_goodness_of_fit_ref 1.063
_refine_ls_hydrogen_treatment mixed
_refine_ls_matrix_type full
_refine_ls_number_parameters 207
_refine_ls_number_reflns 3897
_refine_ls_number_restraints 0
_refine_ls_restrained_S_all 1.063
_refine_ls_R_factor_all 0.0507
_refine_ls_R_factor_gt 0.0431
_refine_ls_shift/su_max 0.000
_refine_ls_shift/su_mean 0.000
_refine_ls_structure_factor_coef Fsqd
_refine_ls_weighting_details 'w=1/[\s^2^(Fo^2^)+(0.0622P)^2^+0.2438P] where P=(Fo^2^+2Fc^2^)/3'
_refine_ls_weighting_scheme calc
_refine_ls_wR_factor_gt 0.1099
_refine_ls_wR_factor_ref 0.1145
_reflns_Friedel_coverage 0.744
_reflns_Friedel_fraction_full 0.999
_reflns_Friedel_fraction_max 0.992
_reflns_number_gt 3445
_reflns_number_total 3897
_reflns_threshold_expression 'I > 2\s(I)'
_cod_data_source_file c9ra03526e2.cif
_cod_data_source_block villani-minor2_a
_cod_original_cell_volume 1749.9(4)
_cod_database_code 7232875
_shelx_shelxl_version_number 2014/7
_shelx_space_group_comment
;
The symmetry employed for this shelxl refinement is uniquely defined
by the following loop, which should always be used as a source of
symmetry information in preference to the above space-group names.
They are only intended as comments.
;

loop_
_space_group_symop_operation_xyz
'x, y, z'
'-x+1/2, -y, z+1/2'
'-x, y+1/2, -z+1/2'
'x+1/2, -y+1/2, -z'

loop_
_atom_site_label
_atom_site_type_symbol
_atom_site_fract_x
_atom_site_fract_y
_atom_site_fract_z
_atom_site_U_iso_or_equiv
_atom_site_adp_type
_atom_site_occupancy
_atom_site_site_symmetry_order
_atom_site_calc_flag
_atom_site_refinement_flags_posn
_atom_site_refinement_flags_adp
Cl01 Cl 0.64753(10) 0.50764(5) 0.79235(10) 0.0819(3) Uani 1 1 d . .
O002 O 0.3535(2) 0.73230(11) -0.06445(19) 0.0665(6) Uani 1 1 d . .
O1 O 0.3935(3) 0.86798(11) 0.2801(3) 0.0822(7) Uani 1 1 d . .
O004 O 0.5416(2) 0.78861(13) 0.2065(3) 0.0852(8) Uani 1 1 d . .
C005 C 0.2968(3) 0.77291(13) 0.0139(2) 0.0441(5) Uani 1 1 d . .
C006 C 0.3219(2) 0.68814(13) 0.2251(2) 0.0412(5) Uani 1 1 d . .
H006 H 0.4049 0.6703 0.1808 0.049 Uiso 1 1 calc R U
C007 C 0.4294(2) 0.63781(12) 0.4611(2) 0.0406(5) Uani 1 1 d . .
N1 N 0.3166(3) 0.70093(15) 0.6225(2) 0.0646(7) Uani 1 1 d . .
C009 C 0.3412(2) 0.68442(13) 0.3864(2) 0.0427(5) Uani 1 1 d . .
C00A C 0.4293(3) 0.80704(14) 0.2226(3) 0.0504(6) Uani 1 1 d . .
C00B C 0.3062(2) 0.76489(13) 0.1776(2) 0.0409(5) Uani 1 1 d . .
H00B H 0.2253 0.7850 0.2224 0.049 Uiso 1 1 calc R U
C00C C 0.4101(3) 0.64929(13) 0.6086(3) 0.0469(6) Uani 1 1 d . .
C00D C 0.2752(3) 0.72143(16) 0.4891(3) 0.0593(7) Uani 1 1 d . .
H00D H 0.2107 0.7559 0.4712 0.071 Uiso 1 1 calc R U
C00E C 0.5897(3) 0.54847(16) 0.5223(3) 0.0598(7) Uani 1 1 d . .
H00E H 0.6513 0.5141 0.4948 0.072 Uiso 1 1 calc R U
C00F C 0.4769(3) 0.61054(14) 0.7141(3) 0.0542(6) Uani 1 1 d . .
H00F H 0.4622 0.6184 0.8117 0.065 Uiso 1 1 calc R U
C00G C 0.5233(3) 0.58707(14) 0.4202(3) 0.0529(6) Uani 1 1 d . .
H00G H 0.5410 0.5794 0.3231 0.063 Uiso 1 1 calc R U
C00H C 0.5649(3) 0.56067(14) 0.6669(3) 0.0538(6) Uani 1 1 d . .
C00I C 0.2168(4) 0.83303(16) -0.0410(3) 0.0658(8) Uani 1 1 d . .
H00A H 0.2311 0.8378 -0.1427 0.099 Uiso 1 1 calc R U
H00C H 0.2448 0.8753 0.0069 0.099 Uiso 1 1 calc R U
H00H H 0.1227 0.8249 -0.0226 0.099 Uiso 1 1 calc R U
C00J C 0.2044(3) 0.64118(16) 0.1707(4) 0.0673(8) Uani 1 1 d . .
H00J H 0.1942 0.6508 0.0676 0.081 Uiso 1 1 calc R U
C00K C 0.0712(4) 0.6578(3) 0.2399(7) 0.1142(18) Uani 1 1 d . .
H00I H 0.0009 0.6318 0.1927 0.171 Uiso 1 1 calc R U
H00K H 0.0533 0.7072 0.2315 0.171 Uiso 1 1 calc R U
H00L H 0.0742 0.6449 0.3398 0.171 Uiso 1 1 calc R U
C00L C 0.2412(5) 0.56401(19) 0.1846(7) 0.1121(17) Uani 1 1 d . .
H00M H 0.2399 0.5507 0.2842 0.168 Uiso 1 1 calc R U
H00N H 0.3299 0.5564 0.1459 0.168 Uiso 1 1 calc R U
H00O H 0.1769 0.5361 0.1323 0.168 Uiso 1 1 calc R U
C00M C 0.5047(6) 0.9132(2) 0.3217(6) 0.1169(19) Uani 1 1 d . .
H00P H 0.5593 0.8897 0.3923 0.175 Uiso 1 1 calc R U
H00Q H 0.4698 0.9560 0.3617 0.175 Uiso 1 1 calc R U
H00R H 0.5587 0.9238 0.2387 0.175 Uiso 1 1 calc R U
H1N H 0.276(4) 0.7112(19) 0.698(5) 0.082(11) Uiso 1 1 d . .

loop_
_atom_site_aniso_label
_atom_site_aniso_U_11
_atom_site_aniso_U_22
_atom_site_aniso_U_33
_atom_site_aniso_U_23
_atom_site_aniso_U_13
_atom_site_aniso_U_12
Cl01 0.0921(6) 0.0655(5) 0.0882(6) 0.0175(4) -0.0408(5) 0.0026(4)
O002 0.0891(14) 0.0739(13) 0.0364(9) -0.0041(9) 0.0066(10) 0.0161(12)
O1 0.0986(18) 0.0472(10) 0.1008(18) -0.0184(11) -0.0356(15) 0.0052(11)
O004 0.0506(12) 0.0947(17) 0.110(2) -0.0374(15) -0.0002(13) -0.0123(11)
C005 0.0494(13) 0.0480(13) 0.0348(10) -0.0007(9) -0.0011(10) -0.0047(11)
C006 0.0435(12) 0.0459(12) 0.0342(10) -0.0022(9) 0.0001(9) 0.0006(10)
C007 0.0393(11) 0.0467(12) 0.0356(11) -0.0015(9) 0.0025(9) -0.0010(9)
N1 0.0820(18) 0.0777(16) 0.0340(10) -0.0017(10) 0.0119(11) 0.0309(14)
C009 0.0413(11) 0.0498(12) 0.0369(10) 0.0011(9) 0.0046(9) 0.0042(11)
C00A 0.0615(16) 0.0507(13) 0.0389(11) -0.0026(10) -0.0058(11) -0.0040(12)
C00B 0.0419(12) 0.0480(13) 0.0328(10) -0.0025(9) 0.0020(9) 0.0016(10)
C00C 0.0529(13) 0.0501(13) 0.0376(11) -0.0021(10) 0.0009(10) 0.0030(11)
C00D 0.0679(17) 0.0671(17) 0.0429(13) 0.0055(12) 0.0101(12) 0.0269(14)
C00E 0.0531(15) 0.0583(15) 0.0679(17) -0.0006(13) 0.0000(13) 0.0170(13)
C00F 0.0683(16) 0.0558(14) 0.0384(12) -0.0005(11) -0.0075(12) -0.0038(13)
C00G 0.0529(14) 0.0596(15) 0.0463(13) -0.0062(11) 0.0060(12) 0.0098(12)
C00H 0.0553(15) 0.0489(13) 0.0571(15) 0.0086(11) -0.0186(12) -0.0037(12)
C00I 0.0765(18) 0.0673(18) 0.0537(15) 0.0054(13) -0.0124(14) 0.0111(15)
C00J 0.0717(19) 0.0605(17) 0.0697(18) 0.0106(14) -0.0256(16) -0.0188(15)
C00K 0.0492(18) 0.121(3) 0.173(5) 0.036(3) -0.025(2) -0.021(2)
C00L 0.108(3) 0.061(2) 0.168(5) -0.005(3) -0.044(3) -0.024(2)
C00M 0.144(4) 0.063(2) 0.143(4) -0.019(2) -0.058(4) -0.020(3)

loop_
_atom_type_symbol
_atom_type_description
_atom_type_scat_dispersion_real
_atom_type_scat_dispersion_imag
_atom_type_scat_source
C C 0.0033 0.0016 'International Tables Vol C Tables 4.2.6.8 and 6.1.1.4'
H H 0.0000 0.0000 'International Tables Vol C Tables 4.2.6.8 and 6.1.1.4'
N N 0.0061 0.0033 'International Tables Vol C Tables 4.2.6.8 and 6.1.1.4'
O O 0.0106 0.0060 'International Tables Vol C Tables 4.2.6.8 and 6.1.1.4'
Cl Cl 0.1484 0.1585 'International Tables Vol C Tables 4.2.6.8 and 6.1.1.4'

loop_
_geom_angle_atom_site_label_1
_geom_angle_atom_site_label_2
_geom_angle_atom_site_label_3
_geom_angle
C00A O1 C00M 115.1(3)
O002 C005 C00I 122.6(2)
O002 C005 C00B 120.6(2)
C00I C005 C00B 116.8(2)
C009 C006 C00B 110.02(19)
C009 C006 C00J 113.0(2)
C00B C006 C00J 112.3(2)
C009 C006 H006 107.1
C00B C006 H006 107.1
C00J C006 H006 107.1
C00G C007 C00C 117.8(2)
C00G C007 C009 135.0(2)
C00C C007 C009 107.2(2)
C00C N1 C00D 109.1(2)
C00C N1 H1N 125(3)
C00D N1 H1N 124(3)
C00D C009 C007 106.1(2)
C00D C009 C006 127.8(2)
C007 C009 C006 126.1(2)
O004 C00A O1 124.4(3)
O004 C00A C00B 124.6(2)
O1 C00A C00B 111.0(2)
C00A C00B C005 105.6(2)
C00A C00B C006 110.0(2)
C005 C00B C006 112.76(19)
C00A C00B H00B 109.4
C005 C00B H00B 109.4
C006 C00B H00B 109.4
N1 C00C C00F 129.8(2)
N1 C00C C007 107.4(2)
C00F C00C C007 122.7(2)
C009 C00D N1 110.3(2)
C009 C00D H00D 124.9
N1 C00D H00D 124.9
C00G C00E C00H 119.8(3)
C00G C00E H00E 120.1
C00H C00E H00E 120.1
C00H C00F C00C 116.5(2)
C00H C00F H00F 121.8
C00C C00F H00F 121.8
C00E C00G C007 120.2(2)
C00E C00G H00G 119.9
C007 C00G H00G 119.9
C00F C00H C00E 122.9(3)
C00F C00H Cl01 119.2(2)
C00E C00H Cl01 117.9(2)
C005 C00I H00A 109.5
C005 C00I H00C 109.5
H00A C00I H00C 109.5
C005 C00I H00H 109.5
H00A C00I H00H 109.5
H00C C00I H00H 109.5
C00K C00J C00L 112.2(4)
C00K C00J C006 113.5(3)
C00L C00J C006 110.5(3)
C00K C00J H00J 106.8
C00L C00J H00J 106.8
C006 C00J H00J 106.8
C00J C00K H00I 109.5
C00J C00K H00K 109.5
H00I C00K H00K 109.5
C00J C00K H00L 109.5
H00I C00K H00L 109.5
H00K C00K H00L 109.5
C00J C00L H00M 109.5
C00J C00L H00N 109.5
H00M C00L H00N 109.5
C00J C00L H00O 109.5
H00M C00L H00O 109.5
H00N C00L H00O 109.5
O1 C00M H00P 109.5
O1 C00M H00Q 109.5
H00P C00M H00Q 109.5
O1 C00M H00R 109.5
H00P C00M H00R 109.5
H00Q C00M H00R 109.5

loop_
_geom_bond_atom_site_label_1
_geom_bond_atom_site_label_2
_geom_bond_distance
Cl01 C00H 1.745(3)
O002 C005 1.201(3)
O1 C00A 1.325(3)
O1 C00M 1.449(5)
O004 C00A 1.175(4)
C005 C00I 1.481(4)
C005 C00B 1.532(3)
C006 C009 1.513(3)
C006 C00B 1.533(3)
C006 C00J 1.551(4)
C006 H006 0.9800
C007 C00G 1.393(3)
C007 C00C 1.401(3)
C007 C009 1.425(3)
N1 C00C 1.356(4)
N1 C00D 1.362(4)
N1 H1N 0.83(4)
C009 C00D 1.354(4)
C00A C00B 1.518(4)
C00B H00B 0.9800
C00C C00F 1.394(4)
C00D H00D 0.9300
C00E C00G 1.368(4)
C00E C00H 1.385(4)
C00E H00E 0.9300
C00F C00H 1.360(4)
C00F H00F 0.9300
C00G H00G 0.9300
C00I H00A 0.9600
C00I H00C 0.9600
C00I H00H 0.9600
C00J C00K 1.501(6)
C00J C00L 1.518(5)
C00J H00J 0.9800
C00K H00I 0.9600
C00K H00K 0.9600
C00K H00L 0.9600
C00L H00M 0.9600
C00L H00N 0.9600
C00L H00O 0.9600
C00M H00P 0.9600
C00M H00Q 0.9600
C00M H00R 0.9600

loop_
_geom_torsion_atom_site_label_1
_geom_torsion_atom_site_label_2
_geom_torsion_atom_site_label_3
_geom_torsion_atom_site_label_4
_geom_torsion
C00G C007 C009 C00D -179.6(3)
C00C C007 C009 C00D 0.5(3)
C00G C007 C009 C006 3.2(4)
C00C C007 C009 C006 -176.7(2)
C00B C006 C009 C00D 42.1(4)
C00J C006 C009 C00D -84.3(4)
C00B C006 C009 C007 -141.4(2)
C00J C006 C009 C007 92.3(3)
C00M O1 C00A O004 1.1(5)
C00M O1 C00A C00B -177.8(3)
O004 C00A C00B C005 -76.0(4)
O1 C00A C00B C005 102.9(3)
O004 C00A C00B C006 46.0(4)
O1 C00A C00B C006 -135.1(2)
O002 C005 C00B C00A 89.6(3)
C00I C005 C00B C00A -89.6(3)
O002 C005 C00B C006 -30.7(3)
C00I C005 C00B C006 150.2(2)
C009 C006 C00B C00A 58.0(3)
C00J C006 C00B C00A -175.2(2)
C009 C006 C00B C005 175.7(2)
C00J C006 C00B C005 -57.5(3)
C00D N1 C00C C00F -177.3(3)
C00D N1 C00C C007 0.9(4)
C00G C007 C00C N1 179.2(2)
C009 C007 C00C N1 -0.9(3)
C00G C007 C00C C00F -2.4(4)
C009 C007 C00C C00F 177.5(2)
C007 C009 C00D N1 0.1(3)
C006 C009 C00D N1 177.2(3)
C00C N1 C00D C009 -0.6(4)
N1 C00C C00F C00H 178.9(3)
C007 C00C C00F C00H 0.8(4)
C00H C00E C00G C007 -1.0(4)
C00C C007 C00G C00E 2.4(4)
C009 C007 C00G C00E -177.4(3)
C00C C00F C00H C00E 0.7(4)
C00C C00F C00H Cl01 -177.5(2)
C00G C00E C00H C00F -0.6(5)
C00G C00E C00H Cl01 177.6(2)
C009 C006 C00J C00K 57.1(4)
C00B C006 C00J C00K -68.1(3)
C009 C006 C00J C00L -69.9(4)
C00B C006 C00J C00L 164.9(3)
